data_7128851
loop_
_publ_author_name
'Pandey, Pragati'
'Bera, Jitendra K.'

_publ_section_title
;
 Hydrosilylative reduction of primary amides to primary amines catalyzed
 by a terminal [Ni-OH] complex.
;
_journal_issue 73
_journal_name_full 'Chemical communications (Cambridge, England)'
_journal_page_first 9204
_journal_page_last 9207
_journal_paper_doi 10.1039/d1cc03537a
_journal_volume 57
_journal_year 2021
_chemical_absolute_configuration unk
_chemical_formula_sum 'C36 H47 F6 N9 Ni O5 S2'
_chemical_formula_weight 922.65
_space_group_crystal_system hexagonal
_space_group_IT_number 170
_space_group_name_Hall 'P 65'
_space_group_name_H-M_alt 'P 65'
_atom_sites_solution_hydrogens geom
_audit_creation_method SHELXL-2018/3
_audit_update_record
;
2019-09-08 deposited with the CCDC.	2021-08-16 downloaded from the CCDC.
;
_cell_angle_alpha 90
_cell_angle_beta 90
_cell_angle_gamma 120
_cell_formula_units_Z 6
_cell_length_a 23.6705(11)
_cell_length_b 23.6705(11)
_cell_length_c 16.1646(8)
_cell_measurement_reflns_used 9873
_cell_measurement_temperature 100(2)
_cell_measurement_theta_max 22.98
_cell_measurement_theta_min 2.35
_cell_volume 7843.5(6)
_computing_cell_refinement 'Bruker SAINT'
_computing_data_collection 'Bruker APEX2'
_computing_data_reduction 'Bruker SAINT'
_computing_molecular_graphics DIAMOND
_computing_publication_material ciftab
_computing_structure_refinement 'SHELXL-2018/3 (Sheldrick, 2018)'
_computing_structure_solution 'SHELXT 2014/4 (Sheldrick, 2014)'
_diffrn_ambient_temperature 100(2)
_diffrn_measured_fraction_theta_full 0.998
_diffrn_measured_fraction_theta_max 0.998
_diffrn_measurement_device_type 'Bruker APEX-II CCD'
_diffrn_measurement_method '\f and \w scans'
_diffrn_radiation_type MoK\a
_diffrn_radiation_wavelength 0.71073
_diffrn_reflns_av_R_equivalents 0.0867
_diffrn_reflns_av_unetI/netI 0.0523
_diffrn_reflns_Laue_measured_fraction_full 0.998
_diffrn_reflns_Laue_measured_fraction_max 0.998
_diffrn_reflns_limit_h_max 28
_diffrn_reflns_limit_h_min -28
_diffrn_reflns_limit_k_max 28
_diffrn_reflns_limit_k_min -28
_diffrn_reflns_limit_l_max 19
_diffrn_reflns_limit_l_min -19
_diffrn_reflns_number 95940
_diffrn_reflns_point_group_measured_fraction_full 0.999
_diffrn_reflns_point_group_measured_fraction_max 0.999
_diffrn_reflns_theta_full 25.096
_diffrn_reflns_theta_max 25.096
_diffrn_reflns_theta_min 2.133
_diffrn_source 'fine-focus sealed tube'
_exptl_absorpt_coefficient_mu 0.514
_exptl_absorpt_correction_type empirical
_exptl_crystal_colour yellow
_exptl_crystal_density_diffrn 1.172
_exptl_crystal_description block
_exptl_crystal_F_000 2880
_exptl_crystal_size_max 0.230
_exptl_crystal_size_mid 0.220
_exptl_crystal_size_min 0.210
_exptl_transmission_factor_max 0.7457
_exptl_transmission_factor_min 0.6119
_refine_diff_density_max 0.402
_refine_diff_density_min -0.401
_refine_diff_density_rms 0.055
_refine_ls_abs_structure_details
;
 Flack x determined using 3053 quotients [(I+)-(I-)]/[(I+)+(I-)]
 (Parsons, Flack and Wagner, Acta Cryst. B69 (2013) 249-259).
;
_refine_ls_abs_structure_Flack 0.015(6)
_refine_ls_extinction_method none
_refine_ls_goodness_of_fit_ref 1.028
_refine_ls_hydrogen_treatment constr
_refine_ls_matrix_type full
_refine_ls_number_parameters 562
_refine_ls_number_reflns 9299
_refine_ls_number_restraints 49
_refine_ls_restrained_S_all 1.073
_refine_ls_R_factor_all 0.0652
_refine_ls_R_factor_gt 0.0449
_refine_ls_shift/su_max 0.008
_refine_ls_shift/su_mean 0.000
_refine_ls_structure_factor_coef Fsqd
_refine_ls_weighting_details 'w=1/[\s^2^(Fo^2^)+(0.0676P)^2^+0.4831P] where P=(Fo^2^+2Fc^2^)/3'
_refine_ls_weighting_scheme calc
_refine_ls_wR_factor_gt 0.1031
_refine_ls_wR_factor_ref 0.1117
_reflns_Friedel_coverage 0.926
_reflns_Friedel_fraction_full 0.999
_reflns_Friedel_fraction_max 0.999
_reflns_number_gt 7523
_reflns_number_total 9299
_reflns_threshold_expression 'I > 2\s(I)'
_cod_data_source_file d1cc03537a2.cif
_cod_data_source_block Complex2
_cod_depositor_comments 'Adding full bibliography for 7128847--7128851.cif.'
_cod_original_cell_volume 7843.5(8)
_cod_database_code 7128851
_shelx_shelxl_version_number 2018/3
_shelx_space_group_comment
;
The symmetry employed for this shelxl refinement is uniquely defined
by the following loop, which should always be used as a source of
symmetry information in preference to the above space-group names.
They are only intended as comments.
;
_shelx_estimated_absorpt_t_min 0.891
_shelx_estimated_absorpt_t_max 0.900
_exptl_absorpt_special_details SADABS

loop_
_space_group_symop_operation_xyz
'x, y, z'
'x-y, x, z+5/6'
'-y, x-y, z+2/3'
'-x, -y, z+1/2'
'-x+y, -x, z+1/3'
'y, -x+y, z+1/6'

loop_
_atom_site_label
_atom_site_type_symbol
_atom_site_fract_x
_atom_site_fract_y
_atom_site_fract_z
_atom_site_U_iso_or_equiv
_atom_site_adp_type
_atom_site_occupancy
_atom_site_site_symmetry_order
_atom_site_calc_flag
_atom_site_refinement_flags_posn
_atom_site_refinement_flags_adp
_atom_site_refinement_flags_occupancy
_atom_site_disorder_assembly
_atom_site_disorder_group
Ni1 Ni 0.02960(3) 0.63656(3) 0.07236(4) 0.02813(18) Uani 1 1 d . . . . .
S1 S -0.04773(6) 0.65196(7) 0.20610(9) 0.0388(4) Uani 1 1 d . . . . .
S2 S -0.09633(6) 0.38400(7) 0.06031(10) 0.0400(4) Uani 1 1 d . . . . .
N5 N 0.10466(18) 0.60979(19) -0.0458(3) 0.0281(9) Uani 1 1 d . . . . .
N1 N 0.02498(18) 0.73070(18) -0.0495(3) 0.0282(10) Uani 1 1 d . . . . .
F4 F -0.17291(17) 0.30844(17) 0.1778(2) 0.0634(11) Uani 1 1 d . . . . .
F6 F -0.21898(14) 0.34502(17) 0.0975(2) 0.0542(9) Uani 1 1 d . . . . .
O3 O -0.12154(19) 0.33544(17) -0.0013(3) 0.0481(10) Uani 1 1 d . . . . .
N6 N -0.08295(19) 0.45155(19) 0.0252(3) 0.0310(10) Uani 1 1 d . . . . .
H6A H -0.061630 0.486189 0.056808 0.037 Uiso 1 1 calc R U . . .
N2 N 0.08808(19) 0.77087(19) 0.0553(3) 0.0339(10) Uani 1 1 d . . . . .
C11 C -0.0901(2) 0.6692(2) -0.0890(3) 0.0303(12) Uani 1 1 d . . . . .
O2 O -0.09292(18) 0.6027(2) 0.1509(3) 0.0546(11) Uani 1 1 d . . . . .
N9 N 0.0707(2) 0.5390(3) 0.2240(3) 0.0564(15) Uani 1 1 d . . . . .
C33 C -0.1776(2) 0.4322(2) -0.0632(3) 0.0309(12) Uani 1 1 d . . . . .
H33 H -0.198332 0.386241 -0.042736 0.037 Uiso 1 1 calc R U . . .
N8 N 0.0409(2) 0.5487(2) 0.1751(3) 0.0430(12) Uani 1 1 d . . . . .
C10 C -0.0253(2) 0.6893(2) -0.1083(3) 0.0280(11) Uani 1 1 d . . . . .
C22 C 0.2059(2) 0.7046(2) 0.0034(3) 0.0319(12) Uani 1 1 d . . . . .
C27 C 0.1628(2) 0.6382(2) 0.0059(3) 0.0311(12) Uani 1 1 d . . . . .
N4 N 0.00351(18) 0.56182(18) -0.0797(3) 0.0282(10) Uani 1 1 d . . . . .
C32 C -0.1041(2) 0.4607(2) -0.0586(3) 0.0288(11) Uani 1 1 d . . . . .
H32 H -0.090794 0.438682 -0.100655 0.035 Uiso 1 1 calc R U . . .
C21 C 0.0351(2) 0.5442(3) -0.1377(4) 0.0358(12) Uani 1 1 d . . . . .
H21 H 0.015585 0.516027 -0.183648 0.043 Uiso 1 1 calc R U . . .
O4 O -0.04414(18) 0.39344(19) 0.1129(3) 0.0536(11) Uani 1 1 d . . . . .
C35 C -0.1998(3) 0.4296(3) -0.1537(4) 0.0417(14) Uani 1 1 d . . . . .
H35A H -0.179458 0.473921 -0.176257 0.063 Uiso 1 1 calc R U . . .
H35B H -0.247405 0.409842 -0.155443 0.063 Uiso 1 1 calc R U . . .
H35C H -0.186794 0.403334 -0.186869 0.063 Uiso 1 1 calc R U . . .
C3 C 0.0940(3) 0.8232(3) 0.0092(4) 0.0413(14) Uani 1 1 d . . . . .
H3 H 0.120999 0.868177 0.021748 0.050 Uiso 1 1 calc R U . . .
C2 C 0.0551(2) 0.7987(3) -0.0550(4) 0.0386(13) Uani 1 1 d . . . . .
H2 H 0.048563 0.822695 -0.097293 0.046 Uiso 1 1 calc R U . . .
C4 C 0.1219(3) 0.7729(3) 0.1307(3) 0.0376(13) Uani 1 1 d . . . . .
H4A H 0.154592 0.818671 0.143833 0.045 Uiso 1 1 calc R U . . .
H4B H 0.145148 0.748272 0.122855 0.045 Uiso 1 1 calc R U . . .
C15 C -0.0070(2) 0.6758(2) -0.1842(3) 0.0280(11) Uani 1 1 d . . . . .
N3 N 0.0238(2) 0.6768(2) 0.1766(3) 0.0397(11) Uani 1 1 d . . . . .
F5 F -0.15029(18) 0.40787(18) 0.1871(2) 0.0620(10) Uani 1 1 d . . . . .
C19 C 0.0465(2) 0.6029(2) -0.0233(3) 0.0288(12) Uani 1 1 d . . . . .
N7 N 0.0085(2) 0.5553(2) 0.1241(3) 0.0367(11) Uani 1 1 d . . . . .
C1 C 0.0456(2) 0.7136(2) 0.0199(3) 0.0313(12) Uani 1 1 d . . . . .
C25 C 0.2268(3) 0.6232(3) 0.1066(4) 0.0446(15) Uani 1 1 d . . . . .
H25 H 0.234707 0.595295 0.140876 0.054 Uiso 1 1 calc R U . . .
O1 O -0.06055(19) 0.7013(2) 0.2320(3) 0.0595(12) Uani 1 1 d . . . . .
C12 C -0.1368(3) 0.6342(3) -0.1479(4) 0.0346(13) Uani 1 1 d . . . . .
H12 H -0.181174 0.619722 -0.135470 0.042 Uiso 1 1 calc R U . . .
C13 C -0.1212(3) 0.6193(3) -0.2252(3) 0.0355(13) Uani 1 1 d . . . . .
C26 C 0.1728(2) 0.5958(2) 0.0547(4) 0.0363(13) Uani 1 1 d . . . . .
C23 C 0.2589(2) 0.7294(3) 0.0567(4) 0.0434(14) Uani 1 1 d . . . . .
H23 H 0.288836 0.774974 0.056605 0.052 Uiso 1 1 calc R U . . .
C36 C -0.1632(3) 0.3602(3) 0.1341(4) 0.0450(15) Uani 1 1 d . . . . .
C5 C 0.0740(3) 0.7435(3) 0.2018(4) 0.0475(15) Uani 1 1 d . . . . .
H5 H 0.052681 0.770254 0.211564 0.057 Uiso 1 1 calc R U . . .
C17 C -0.1079(3) 0.6856(3) -0.0077(3) 0.0409(14) Uani 1 1 d . . . . .
H17A H -0.153861 0.673898 -0.008473 0.061 Uiso 1 1 calc R U . . .
H17B H -0.080549 0.732534 0.002566 0.061 Uiso 1 1 calc R U . . .
H17C H -0.100843 0.661287 0.036240 0.061 Uiso 1 1 calc R U . . .
C31 C -0.0674(2) 0.5339(2) -0.0751(3) 0.0268(11) Uani 1 1 d . . . . .
H31A H -0.082982 0.542388 -0.127889 0.032 Uiso 1 1 calc R U . . .
H31B H -0.077516 0.556091 -0.030523 0.032 Uiso 1 1 calc R U . . .
C14 C -0.0558(3) 0.6407(2) -0.2415(3) 0.0339(12) Uani 1 1 d . . . . .
H14 H -0.044202 0.630905 -0.293661 0.041 Uiso 1 1 calc R U . . .
C34 C -0.2019(3) 0.4681(3) -0.0087(4) 0.0415(14) Uani 1 1 d . . . . .
H34A H -0.181402 0.513821 -0.026029 0.062 Uiso 1 1 calc R U . . .
H34B H -0.190684 0.465898 0.049111 0.062 Uiso 1 1 calc R U . . .
H34C H -0.249408 0.447636 -0.014067 0.062 Uiso 1 1 calc R U . . .
C24 C 0.2695(3) 0.6899(3) 0.1102(4) 0.0472(15) Uani 1 1 d . . . . .
C28 C 0.1287(3) 0.5225(3) 0.0496(4) 0.0489(16) Uani 1 1 d . . . . .
H28A H 0.146948 0.504433 0.010194 0.073 Uiso 1 1 calc R U . . .
H28B H 0.085237 0.512504 0.030875 0.073 Uiso 1 1 calc R U . . .
H28C H 0.125244 0.503186 0.104248 0.073 Uiso 1 1 calc R U . . .
C18 C -0.1727(3) 0.5822(3) -0.2891(3) 0.0453(15) Uani 1 1 d . . . . .
H18A H -0.154961 0.598562 -0.344323 0.068 Uiso 1 1 calc R U . . .
H18B H -0.210271 0.588048 -0.279118 0.068 Uiso 1 1 calc R U . . .
H18C H -0.186452 0.535723 -0.285577 0.068 Uiso 1 1 calc R U . . .
C20 C 0.0976(2) 0.5741(2) -0.1168(3) 0.0352(13) Uani 1 1 d . . . . .
H20 H 0.131337 0.571554 -0.145262 0.042 Uiso 1 1 calc R U . . .
C16 C 0.0628(2) 0.7008(3) -0.2072(4) 0.0381(13) Uani 1 1 d . . . . .
H16A H 0.065264 0.689493 -0.264899 0.057 Uiso 1 1 calc R U . . .
H16B H 0.081353 0.680930 -0.171124 0.057 Uiso 1 1 calc R U . . .
H16C H 0.087485 0.748309 -0.200655 0.057 Uiso 1 1 calc R U . . .
C7 C 0.1502(4) 0.7102(4) 0.2725(5) 0.085(3) Uani 1 1 d . . . . .
H7A H 0.192911 0.741125 0.249255 0.127 Uiso 1 1 calc R U . . .
H7B H 0.127374 0.672922 0.235059 0.127 Uiso 1 1 calc R U . . .
H7C H 0.155996 0.694950 0.326472 0.127 Uiso 1 1 calc R U . . .
C29 C 0.1965(3) 0.7481(2) -0.0564(4) 0.0405(14) Uani 1 1 d . . . . .
H29A H 0.227731 0.793826 -0.043726 0.061 Uiso 1 1 calc R U . . .
H29B H 0.151971 0.740462 -0.051268 0.061 Uiso 1 1 calc R U . . .
H29C H 0.203670 0.738219 -0.112999 0.061 Uiso 1 1 calc R U . . .
C8 C 0.1544(4) 0.8142(4) 0.3118(5) 0.100(3) Uani 1 1 d . . . . .
H8A H 0.169040 0.814473 0.368593 0.150 Uiso 1 1 calc R U . . .
H8B H 0.129483 0.837067 0.309983 0.150 Uiso 1 1 calc R U . . .
H8C H 0.192413 0.836284 0.275302 0.150 Uiso 1 1 calc R U . . .
C30 C 0.3258(3) 0.7194(3) 0.1710(5) 0.063(2) Uani 1 1 d . . . . .
H30A H 0.366754 0.745443 0.140844 0.095 Uiso 1 1 calc R U . . .
H30B H 0.327476 0.684519 0.201388 0.095 Uiso 1 1 calc R U . . .
H30C H 0.319397 0.747469 0.209967 0.095 Uiso 1 1 calc R U . . .
C6 C 0.1108(3) 0.7432(4) 0.2828(4) 0.070(2) Uani 1 1 d . . . . .
H6 H 0.077397 0.719373 0.326633 0.084 Uiso 1 1 calc R U . . .
C9 C -0.06238(19) 0.6055(2) 0.3031(3) 0.066(2) Uani 1 1 d D . . . .
F1 F -0.1249(2) 0.5712(4) 0.3219(7) 0.065(2) Uani 0.519(8) 1 d D U P A 1
F2 F -0.0340(3) 0.6533(3) 0.3614(4) 0.0650(19) Uani 0.519(8) 1 d D U P A 1
F3 F -0.0344(4) 0.5696(4) 0.3100(5) 0.076(2) Uani 0.519(8) 1 d D U P A 1
F1A F -0.1199(3) 0.5922(5) 0.3337(8) 0.061(2) Uani 0.481(8) 1 d D U P A 2
F2A F -0.0181(4) 0.6270(5) 0.3610(5) 0.092(3) Uani 0.481(8) 1 d D U P A 2
F3A F -0.0706(4) 0.5479(3) 0.2747(5) 0.067(2) Uani 0.481(8) 1 d D U P A 2

loop_
_atom_site_aniso_label
_atom_site_aniso_U_11
_atom_site_aniso_U_22
_atom_site_aniso_U_33
_atom_site_aniso_U_23
_atom_site_aniso_U_13
_atom_site_aniso_U_12
Ni1 0.0212(3) 0.0306(4) 0.0277(3) 0.0006(3) 0.0018(3) 0.0093(3)
S1 0.0265(7) 0.0535(9) 0.0365(8) 0.0008(7) 0.0027(6) 0.0202(7)
S2 0.0296(7) 0.0326(7) 0.0510(9) 0.0097(7) -0.0059(7) 0.0104(6)
N5 0.024(2) 0.028(2) 0.034(3) -0.0008(19) 0.0031(19) 0.0143(19)
N1 0.023(2) 0.027(2) 0.033(2) -0.0008(19) 0.0031(19) 0.0109(18)
F4 0.052(2) 0.056(2) 0.069(3) 0.035(2) -0.0051(19) 0.0171(18)
F6 0.0309(17) 0.068(2) 0.049(2) 0.0237(18) 0.0042(16) 0.0138(16)
O3 0.047(2) 0.030(2) 0.063(3) 0.002(2) -0.006(2) 0.0164(18)
N6 0.023(2) 0.025(2) 0.034(3) 0.0017(19) -0.0002(19) 0.0047(18)
N2 0.026(2) 0.029(2) 0.040(3) -0.008(2) 0.000(2) 0.0086(19)
C11 0.030(3) 0.034(3) 0.031(3) 0.003(2) 0.003(2) 0.019(2)
O2 0.027(2) 0.070(3) 0.052(3) -0.006(2) 0.0029(19) 0.013(2)
N9 0.038(3) 0.072(4) 0.042(3) 0.021(3) -0.004(3) 0.015(3)
C33 0.024(3) 0.032(3) 0.032(3) 0.003(2) 0.002(2) 0.010(2)
N8 0.027(2) 0.051(3) 0.036(3) 0.009(2) 0.000(2) 0.008(2)
C10 0.029(3) 0.025(2) 0.031(3) 0.007(2) 0.007(2) 0.014(2)
C22 0.018(3) 0.030(3) 0.043(3) 0.005(2) 0.008(2) 0.008(2)
C27 0.020(3) 0.032(3) 0.038(3) 0.002(2) 0.004(2) 0.011(2)
N4 0.021(2) 0.029(2) 0.032(3) -0.0030(19) -0.0002(19) 0.0107(18)
C32 0.028(3) 0.029(3) 0.032(3) 0.002(2) -0.001(2) 0.016(2)
C21 0.031(3) 0.036(3) 0.034(3) -0.009(2) 0.002(2) 0.012(3)
O4 0.038(2) 0.052(2) 0.064(3) 0.017(2) -0.013(2) 0.018(2)
C35 0.030(3) 0.043(3) 0.045(4) 0.000(3) -0.009(3) 0.013(3)
C3 0.037(3) 0.024(3) 0.054(4) -0.001(3) -0.003(3) 0.008(2)
C2 0.029(3) 0.033(3) 0.050(4) 0.001(3) 0.008(3) 0.012(2)
C4 0.035(3) 0.034(3) 0.033(3) -0.007(2) -0.003(3) 0.009(2)
C15 0.032(3) 0.025(3) 0.026(3) 0.006(2) 0.006(2) 0.013(2)
N3 0.031(2) 0.049(3) 0.030(3) -0.005(2) 0.005(2) 0.013(2)
F5 0.068(2) 0.063(2) 0.040(2) 0.0047(19) 0.0063(18) 0.021(2)
C19 0.026(3) 0.030(3) 0.031(3) 0.005(2) 0.003(2) 0.014(2)
N7 0.025(2) 0.035(3) 0.036(3) 0.007(2) -0.004(2) 0.004(2)
C1 0.022(3) 0.037(3) 0.037(3) -0.001(2) 0.007(2) 0.017(2)
C25 0.038(3) 0.048(3) 0.049(4) 0.009(3) 0.000(3) 0.022(3)
O1 0.042(2) 0.072(3) 0.083(3) -0.004(3) -0.002(2) 0.042(2)
C12 0.027(3) 0.039(3) 0.041(3) 0.002(3) 0.002(2) 0.018(2)
C13 0.036(3) 0.043(3) 0.033(3) 0.006(3) 0.000(3) 0.024(3)
C26 0.024(3) 0.029(3) 0.051(4) 0.004(3) 0.003(3) 0.010(2)
C23 0.025(3) 0.038(3) 0.059(4) 0.005(3) 0.005(3) 0.009(2)
C36 0.033(3) 0.044(4) 0.043(4) 0.015(3) 0.000(3) 0.008(3)
C5 0.038(3) 0.051(4) 0.038(4) -0.010(3) -0.001(3) 0.011(3)
C17 0.031(3) 0.051(3) 0.043(4) -0.004(3) 0.008(3) 0.022(3)
C31 0.018(2) 0.029(3) 0.030(3) 0.003(2) 0.002(2) 0.009(2)
C14 0.042(3) 0.035(3) 0.026(3) 0.009(2) 0.009(2) 0.020(3)
C34 0.028(3) 0.047(3) 0.047(4) 0.003(3) 0.007(3) 0.017(3)
C24 0.026(3) 0.055(4) 0.051(4) 0.000(3) 0.000(3) 0.013(3)
C28 0.043(3) 0.035(3) 0.065(5) 0.005(3) -0.007(3) 0.017(3)
C18 0.047(3) 0.056(4) 0.030(3) 0.000(3) -0.004(3) 0.023(3)
C20 0.024(3) 0.041(3) 0.040(3) -0.008(3) 0.004(2) 0.016(2)
C16 0.034(3) 0.045(3) 0.035(3) -0.003(3) 0.004(2) 0.020(3)
C7 0.080(5) 0.088(6) 0.062(5) 0.017(4) -0.044(4) 0.024(5)
C29 0.029(3) 0.030(3) 0.055(4) 0.006(3) 0.008(3) 0.009(2)
C8 0.078(6) 0.114(7) 0.048(5) -0.030(5) -0.020(4) 0.003(5)
C30 0.038(3) 0.062(4) 0.073(5) 0.000(4) -0.017(3) 0.013(3)
C6 0.049(4) 0.089(6) 0.034(4) -0.002(4) -0.011(3) 0.006(4)
C9 0.061(5) 0.071(5) 0.071(5) 0.012(4) 0.027(4) 0.036(4)
F1 0.052(3) 0.086(5) 0.052(4) 0.014(4) 0.031(3) 0.032(3)
F2 0.049(3) 0.106(5) 0.054(3) 0.029(4) 0.003(3) 0.049(3)
F3 0.064(4) 0.119(4) 0.065(4) 0.049(3) 0.016(3) 0.061(4)
F1A 0.052(3) 0.087(5) 0.053(4) 0.015(4) 0.026(3) 0.040(3)
F2A 0.060(4) 0.129(5) 0.063(4) 0.053(4) -0.009(3) 0.031(4)
F3A 0.051(4) 0.107(4) 0.061(4) 0.039(3) 0.026(3) 0.054(3)

loop_
_atom_type_symbol
_atom_type_description
_atom_type_scat_dispersion_real
_atom_type_scat_dispersion_imag
_atom_type_scat_source
C C 0.0033 0.0016 'International Tables Vol C Tables 4.2.6.8 and 6.1.1.4'
H H 0.0000 0.0000 'International Tables Vol C Tables 4.2.6.8 and 6.1.1.4'
N N 0.0061 0.0033 'International Tables Vol C Tables 4.2.6.8 and 6.1.1.4'
Ni Ni 0.3393 1.1124 'International Tables Vol C Tables 4.2.6.8 and 6.1.1.4'
O O 0.0106 0.0060 'International Tables Vol C Tables 4.2.6.8 and 6.1.1.4'
S S 0.1246 0.1234 'International Tables Vol C Tables 4.2.6.8 and 6.1.1.4'
F F 0.0171 0.0103 'International Tables Vol C Tables 4.2.6.8 and 6.1.1.4'

loop_
_geom_angle_atom_site_label_1
_geom_angle_atom_site_label_2
_geom_angle_atom_site_label_3
_geom_angle
_geom_angle_site_symmetry_1
_geom_angle_site_symmetry_3
_geom_angle_publ_flag
C1 Ni1 C19 93.4(2) . . ?
C1 Ni1 N7 176.9(2) . . ?
C19 Ni1 N7 86.4(2) . . ?
C1 Ni1 N3 86.9(2) . . ?
C19 Ni1 N3 172.6(2) . . ?
N7 Ni1 N3 93.7(2) . . ?
O1 S1 O2 118.5(3) . . ?
O1 S1 N3 114.9(3) . . ?
O2 S1 N3 110.1(2) . . ?
O1 S1 C9 100.8(3) . . ?
O2 S1 C9 101.7(2) . . ?
N3 S1 C9 109.2(2) . . ?
O3 S2 O4 122.1(3) . . ?
O3 S2 N6 111.3(2) . . ?
O4 S2 N6 109.8(2) . . ?
O3 S2 C36 105.1(3) . . ?
O4 S2 C36 102.0(3) . . ?
N6 S2 C36 104.6(3) . . ?
C19 N5 C20 110.1(4) . . ?
C19 N5 C27 124.8(4) . . ?
C20 N5 C27 123.8(4) . . ?
C1 N1 C2 110.0(4) . . ?
C1 N1 C10 129.2(4) . . ?
C2 N1 C10 120.5(4) . . ?
C32 N6 S2 124.2(3) . . ?
C32 N6 H6A 117.9 . . ?
S2 N6 H6A 117.9 . . ?
C1 N2 C3 111.1(5) . . ?
C1 N2 C4 120.9(4) . . ?
C3 N2 C4 127.9(4) . . ?
C12 C11 C10 117.7(5) . . ?
C12 C11 C17 121.4(4) . . ?
C10 C11 C17 120.9(5) . . ?
C32 C33 C34 113.0(4) . . ?
C32 C33 C35 110.9(4) . . ?
C34 C33 C35 110.7(4) . . ?
C32 C33 H33 107.3 . . ?
C34 C33 H33 107.3 . . ?
C35 C33 H33 107.3 . . ?
N9 N8 N7 176.6(6) . . ?
C15 C10 C11 122.4(5) . . ?
C15 C10 N1 119.1(4) . . ?
C11 C10 N1 118.3(4) . . ?
C27 C22 C23 117.4(5) . . ?
C27 C22 C29 121.2(5) . . ?
C23 C22 C29 121.4(5) . . ?
C22 C27 C26 123.0(5) . . ?
C22 C27 N5 120.0(4) . . ?
C26 C27 N5 117.1(4) . . ?
C19 N4 C21 110.3(4) . . ?
C19 N4 C31 124.9(4) . . ?
C21 N4 C31 124.5(4) . . ?
N6 C32 C33 111.9(4) . . ?
N6 C32 C31 106.3(4) . . ?
C33 C32 C31 111.9(4) . . ?
N6 C32 H32 108.9 . . ?
C33 C32 H32 108.9 . . ?
C31 C32 H32 108.9 . . ?
C20 C21 N4 107.0(5) . . ?
C20 C21 H21 126.5 . . ?
N4 C21 H21 126.5 . . ?
C33 C35 H35A 109.5 . . ?
C33 C35 H35B 109.5 . . ?
H35A C35 H35B 109.5 . . ?
C33 C35 H35C 109.5 . . ?
H35A C35 H35C 109.5 . . ?
H35B C35 H35C 109.5 . . ?
C2 C3 N2 107.0(5) . . ?
C2 C3 H3 126.5 . . ?
N2 C3 H3 126.5 . . ?
C3 C2 N1 107.4(5) . . ?
C3 C2 H2 126.3 . . ?
N1 C2 H2 126.3 . . ?
N2 C4 C5 110.5(4) . . ?
N2 C4 H4A 109.6 . . ?
C5 C4 H4A 109.6 . . ?
N2 C4 H4B 109.6 . . ?
C5 C4 H4B 109.6 . . ?
H4A C4 H4B 108.1 . . ?
C14 C15 C10 117.7(5) . . ?
C14 C15 C16 119.6(5) . . ?
C10 C15 C16 122.6(5) . . ?
C5 N3 S1 117.2(4) . . ?
C5 N3 Ni1 122.4(3) . . ?
S1 N3 Ni1 113.8(2) . . ?
N4 C19 N5 105.1(4) . . ?
N4 C19 Ni1 128.2(3) . . ?
N5 C19 Ni1 126.3(4) . . ?
N8 N7 Ni1 124.9(4) . . ?
N2 C1 N1 104.4(4) . . ?
N2 C1 Ni1 118.3(4) . . ?
N1 C1 Ni1 137.3(4) . . ?
C24 C25 C26 122.4(5) . . ?
C24 C25 H25 118.8 . . ?
C26 C25 H25 118.8 . . ?
C11 C12 C13 122.4(5) . . ?
C11 C12 H12 118.8 . . ?
C13 C12 H12 118.8 . . ?
C14 C13 C12 117.6(5) . . ?
C14 C13 C18 120.9(5) . . ?
C12 C13 C18 121.6(5) . . ?
C27 C26 C25 117.0(5) . . ?
C27 C26 C28 121.9(5) . . ?
C25 C26 C28 121.0(5) . . ?
C24 C23 C22 122.2(5) . . ?
C24 C23 H23 118.9 . . ?
C22 C23 H23 118.9 . . ?
F6 C36 F5 107.1(5) . . ?
F6 C36 F4 107.3(4) . . ?
F5 C36 F4 107.5(5) . . ?
F6 C36 S2 112.6(4) . . ?
F5 C36 S2 111.3(4) . . ?
F4 C36 S2 110.7(4) . . ?
N3 C5 C4 107.3(4) . . ?
N3 C5 C6 112.0(5) . . ?
C4 C5 C6 110.2(5) . . ?
N3 C5 H5 109.1 . . ?
C4 C5 H5 109.1 . . ?
C6 C5 H5 109.1 . . ?
C11 C17 H17A 109.5 . . ?
C11 C17 H17B 109.5 . . ?
H17A C17 H17B 109.5 . . ?
C11 C17 H17C 109.5 . . ?
H17A C17 H17C 109.5 . . ?
H17B C17 H17C 109.5 . . ?
N4 C31 C32 113.4(4) . . ?
N4 C31 H31A 108.9 . . ?
C32 C31 H31A 108.9 . . ?
N4 C31 H31B 108.9 . . ?
C32 C31 H31B 108.9 . . ?
H31A C31 H31B 107.7 . . ?
C15 C14 C13 122.2(5) . . ?
C15 C14 H14 118.9 . . ?
C13 C14 H14 118.9 . . ?
C33 C34 H34A 109.5 . . ?
C33 C34 H34B 109.5 . . ?
H34A C34 H34B 109.5 . . ?
C33 C34 H34C 109.5 . . ?
H34A C34 H34C 109.5 . . ?
H34B C34 H34C 109.5 . . ?
C25 C24 C23 117.8(5) . . ?
C25 C24 C30 121.7(6) . . ?
C23 C24 C30 120.5(5) . . ?
C26 C28 H28A 109.5 . . ?
C26 C28 H28B 109.5 . . ?
H28A C28 H28B 109.5 . . ?
C26 C28 H28C 109.5 . . ?
H28A C28 H28C 109.5 . . ?
H28B C28 H28C 109.5 . . ?
C13 C18 H18A 109.5 . . ?
C13 C18 H18B 109.5 . . ?
H18A C18 H18B 109.5 . . ?
C13 C18 H18C 109.5 . . ?
H18A C18 H18C 109.5 . . ?
H18B C18 H18C 109.5 . . ?
C21 C20 N5 107.4(5) . . ?
C21 C20 H20 126.3 . . ?
N5 C20 H20 126.3 . . ?
C15 C16 H16A 109.5 . . ?
C15 C16 H16B 109.5 . . ?
H16A C16 H16B 109.5 . . ?
C15 C16 H16C 109.5 . . ?
H16A C16 H16C 109.5 . . ?
H16B C16 H16C 109.5 . . ?
C6 C7 H7A 109.5 . . ?
C6 C7 H7B 109.5 . . ?
H7A C7 H7B 109.5 . . ?
C6 C7 H7C 109.5 . . ?
H7A C7 H7C 109.5 . . ?
H7B C7 H7C 109.5 . . ?
C22 C29 H29A 109.5 . . ?
C22 C29 H29B 109.5 . . ?
H29A C29 H29B 109.5 . . ?
C22 C29 H29C 109.5 . . ?
H29A C29 H29C 109.5 . . ?
H29B C29 H29C 109.5 . . ?
C6 C8 H8A 109.5 . . ?
C6 C8 H8B 109.5 . . ?
H8A C8 H8B 109.5 . . ?
C6 C8 H8C 109.5 . . ?
H8A C8 H8C 109.5 . . ?
H8B C8 H8C 109.5 . . ?
C24 C30 H30A 109.5 . . ?
C24 C30 H30B 109.5 . . ?
H30A C30 H30B 109.5 . . ?
C24 C30 H30C 109.5 . . ?
H30A C30 H30C 109.5 . . ?
H30B C30 H30C 109.5 . . ?
C7 C6 C8 110.6(6) . . ?
C7 C6 C5 113.6(6) . . ?
C8 C6 C5 108.5(7) . . ?
C7 C6 H6 108.0 . . ?
C8 C6 H6 108.0 . . ?
C5 C6 H6 108.0 . . ?
F3 C9 F1 110.8(4) . . ?
F2A C9 F1A 110.7(4) . . ?
F2A C9 F3A 108.6(4) . . ?
F1A C9 F3A 105.9(4) . . ?
F3 C9 F2 106.2(4) . . ?
F1 C9 F2 106.7(4) . . ?
F2A C9 S1 120.1(5) . . ?
F3 C9 S1 116.8(4) . . ?
F1 C9 S1 112.4(6) . . ?
F1A C9 S1 108.7(6) . . ?
F3A C9 S1 101.6(4) . . ?
F2 C9 S1 102.9(4) . . ?

loop_
_geom_bond_atom_site_label_1
_geom_bond_atom_site_label_2
_geom_bond_distance
_geom_bond_site_symmetry_2
_geom_bond_publ_flag
Ni1 C1 1.871(5) . ?
Ni1 C19 1.873(5) . ?
Ni1 N7 1.920(5) . ?
Ni1 N3 1.973(4) . ?
S1 O1 1.409(4) . ?
S1 O2 1.432(4) . ?
S1 N3 1.563(4) . ?
S1 C9 1.847(5) . ?
S2 O3 1.408(4) . ?
S2 O4 1.422(4) . ?
S2 N6 1.572(4) . ?
S2 C36 1.831(6) . ?
N5 C19 1.352(6) . ?
N5 C20 1.383(6) . ?
N5 C27 1.457(6) . ?
N1 C1 1.362(7) . ?
N1 C2 1.400(6) . ?
N1 C10 1.455(6) . ?
F4 C36 1.330(6) . ?
F6 C36 1.323(6) . ?
N6 C32 1.497(7) . ?
N6 H6A 0.8800 . ?
N2 C1 1.346(6) . ?
N2 C3 1.392(7) . ?
N2 C4 1.445(7) . ?
C11 C12 1.376(7) . ?
C11 C10 1.395(7) . ?
C11 C17 1.489(7) . ?
N9 N8 1.155(7) . ?
C33 C32 1.520(7) . ?
C33 C34 1.524(7) . ?
C33 C35 1.546(8) . ?
C33 H33 1.0000 . ?
N8 N7 1.190(6) . ?
C10 C15 1.390(7) . ?
C22 C27 1.381(7) . ?
C22 C23 1.386(7) . ?
C22 C29 1.508(7) . ?
C27 C26 1.388(7) . ?
N4 C19 1.350(6) . ?
N4 C21 1.386(7) . ?
N4 C31 1.466(6) . ?
C32 C31 1.523(7) . ?
C32 H32 1.0000 . ?
C21 C20 1.326(7) . ?
C21 H21 0.9500 . ?
C35 H35A 0.9800 . ?
C35 H35B 0.9800 . ?
C35 H35C 0.9800 . ?
C3 C2 1.313(8) . ?
C3 H3 0.9500 . ?
C2 H2 0.9500 . ?
C4 C5 1.517(8) . ?
C4 H4A 0.9900 . ?
C4 H4B 0.9900 . ?
C15 C14 1.388(7) . ?
C15 C16 1.497(7) . ?
N3 C5 1.483(7) . ?
F5 C36 1.325(7) . ?
C25 C24 1.386(8) . ?
C25 C26 1.389(8) . ?
C25 H25 0.9500 . ?
C12 C13 1.398(8) . ?
C12 H12 0.9500 . ?
C13 C14 1.392(7) . ?
C13 C18 1.501(8) . ?
C26 C28 1.514(7) . ?
C23 C24 1.386(8) . ?
C23 H23 0.9500 . ?
C5 C6 1.575(9) . ?
C5 H5 1.0000 . ?
C17 H17A 0.9800 . ?
C17 H17B 0.9800 . ?
C17 H17C 0.9800 . ?
C31 H31A 0.9900 . ?
C31 H31B 0.9900 . ?
C14 H14 0.9500 . ?
C34 H34A 0.9800 . ?
C34 H34B 0.9800 . ?
C34 H34C 0.9800 . ?
C24 C30 1.515(8) . ?
C28 H28A 0.9800 . ?
C28 H28B 0.9800 . ?
C28 H28C 0.9800 . ?
C18 H18A 0.9800 . ?
C18 H18B 0.9800 . ?
C18 H18C 0.9800 . ?
C20 H20 0.9500 . ?
C16 H16A 0.9800 . ?
C16 H16B 0.9800 . ?
C16 H16C 0.9800 . ?
C7 C6 1.494(11) . ?
C7 H7A 0.9800 . ?
C7 H7B 0.9800 . ?
C7 H7C 0.9800 . ?
C29 H29A 0.9800 . ?
C29 H29B 0.9800 . ?
C29 H29C 0.9800 . ?
C8 C6 1.542(11) . ?
C8 H8A 0.9800 . ?
C8 H8B 0.9800 . ?
C8 H8C 0.9800 . ?
C30 H30A 0.9800 . ?
C30 H30B 0.9800 . ?
C30 H30C 0.9800 . ?
C6 H6 1.0000 . ?
C9 F2A 1.304(5) . ?
C9 F3 1.317(5) . ?
C9 F1 1.319(5) . ?
C9 F1A 1.331(5) . ?
C9 F3A 1.356(5) . ?
C9 F2 1.364(5) . ?
